data_7062925
loop_
_publ_author_name
'K\"ose Yaman, Pelin'
'Demir, Sevde'
'Denizalt\?i, Serpil'
'Erer, Hakan'
'Ye\,silel, Okan Zafer'

_publ_section_title
;
 A copper(ii) metal--organic framework with 2,2-dimethylglutarate and
 imidazole ligands: synthesis, characterization and catalytic performance
 for cycloaddition of CO2 to epoxides
;
_journal_issue 4
_journal_name_full 'New Journal of Chemistry'
_journal_page_first 1850
_journal_page_last 1855
_journal_paper_doi 10.1039/D3NJ04256A
_journal_volume 48
_journal_year 2024
_chemical_formula_moiety 'C13 H18 Cu N4 O4, 3(H2 O)'
_chemical_formula_sum 'C13 H24 Cu N4 O7'
_chemical_formula_weight 411.90
_space_group_crystal_system tetragonal
_space_group_IT_number 88
_space_group_name_Hall '-I 4ad'
_space_group_name_H-M_alt 'I 41/a :2'
_atom_sites_solution_hydrogens mixed
_audit_creation_date 2023-12-15
_audit_creation_method
;
Olex2 1.5
(compiled 2021.12.09 svn.r5202d8cf for OlexSys, GUI svn.r6439)
;
_audit_update_record
;
2023-12-15 deposited with the CCDC.	2023-12-19 downloaded from the CCDC.
;
_cell_angle_alpha 90
_cell_angle_beta 90
_cell_angle_gamma 90
_cell_formula_units_Z 16
_cell_length_a 28.068(8)
_cell_length_b 28.068(8)
_cell_length_c 9.344(3)
_cell_measurement_reflns_used 7715
_cell_measurement_temperature 293(2)
_cell_measurement_theta_max 28.59
_cell_measurement_theta_min 3.07
_cell_volume 7361(4)
_computing_cell_refinement 'Bruker SAINT'
_computing_data_collection 'Bruker APEX2'
_computing_data_reduction 'Bruker SAINT'
_computing_molecular_graphics 'Olex2 (Dolomanov et al., 2009)'
_computing_publication_material 'Olex2 (Dolomanov et al., 2009)'
_computing_structure_refinement 'ShelXL (Sheldrick, 2015)'
_computing_structure_solution 'ShelXT (Sheldrick, 2015)'
_diffrn_ambient_temperature 293(2)
_diffrn_measured_fraction_theta_full 0.998
_diffrn_measured_fraction_theta_max 0.998
_diffrn_measurement_device_type 'Bruker APEX-II CCD'
_diffrn_measurement_method '\f and \w scans'
_diffrn_radiation_type MoK\a
_diffrn_radiation_wavelength 0.71073
_diffrn_reflns_av_R_equivalents 0.0801
_diffrn_reflns_av_unetI/netI 0.0252
_diffrn_reflns_Laue_measured_fraction_full 0.998
_diffrn_reflns_Laue_measured_fraction_max 0.998
_diffrn_reflns_limit_h_max 33
_diffrn_reflns_limit_h_min -33
_diffrn_reflns_limit_k_max 33
_diffrn_reflns_limit_k_min -33
_diffrn_reflns_limit_l_max 10
_diffrn_reflns_limit_l_min -11
_diffrn_reflns_number 76752
_diffrn_reflns_point_group_measured_fraction_full 0.998
_diffrn_reflns_point_group_measured_fraction_max 0.998
_diffrn_reflns_theta_full 25.000
_diffrn_reflns_theta_max 25.000
_diffrn_reflns_theta_min 2.903
_diffrn_standards_number 0
_exptl_absorpt_coefficient_mu 1.228
_exptl_absorpt_correction_T_max 0.7414
_exptl_absorpt_correction_T_min 0.6129
_exptl_absorpt_correction_type multi-scan
_exptl_absorpt_process_details 'SADABS V2014/4 (Bruker AXS)'
_exptl_crystal_colour blue
_exptl_crystal_colour_primary blue
_exptl_crystal_density_diffrn 1.487
_exptl_crystal_description prism
_exptl_crystal_F_000 3440
_exptl_crystal_size_max 0.16
_exptl_crystal_size_mid 0.1
_exptl_crystal_size_min 0.08
_refine_diff_density_max 0.581
_refine_diff_density_min -0.434
_refine_diff_density_rms 0.069
_refine_ls_extinction_coef 0.00103(9)
_refine_ls_extinction_expression Fc^*^=kFc[1+0.001xFc^2^\l^3^/sin(2\q)]^-1/4^
_refine_ls_extinction_method 'SHELXL-2014/7 (Sheldrick 2014'
_refine_ls_goodness_of_fit_ref 1.201
_refine_ls_hydrogen_treatment constr
_refine_ls_matrix_type full
_refine_ls_number_parameters 238
_refine_ls_number_reflns 3236
_refine_ls_number_restraints 1
_refine_ls_restrained_S_all 1.201
_refine_ls_R_factor_all 0.0676
_refine_ls_R_factor_gt 0.0546
_refine_ls_shift/su_max 0.001
_refine_ls_shift/su_mean 0.000
_refine_ls_structure_factor_coef Fsqd
_refine_ls_weighting_details 'w=1/[\s^2^(Fo^2^)+(0.0213P)^2^+39.7319P] where P=(Fo^2^+2Fc^2^)/3'
_refine_ls_weighting_scheme calc
_refine_ls_wR_factor_gt 0.1028
_refine_ls_wR_factor_ref 0.1095
_reflns_Friedel_coverage 0.000
_reflns_number_gt 2720
_reflns_number_total 3236
_reflns_threshold_expression 'I > 2\s(I)'
_cod_data_source_file d3nj04256a2.cif
_cod_data_source_block pky159
_cod_depositor_comments 'Adding full bibliography for 7062925.cif.'
_cod_original_cell_volume 7361(5)
_cod_original_sg_symbol_H-M 'I 41/a'
_cod_database_code 7062925
_shelx_space_group_comment
;
The symmetry employed for this shelxl refinement is uniquely defined
by the following loop, which should always be used as a source of
symmetry information in preference to the above space-group names.
They are only intended as comments.
;
_shelx_estimated_absorpt_t_max 0.908
_shelx_estimated_absorpt_t_min 0.828

loop_
_space_group_symop_operation_xyz
'x, y, z'
'-x+1/2, -y, z+1/2'
'-y+3/4, x+1/4, z+1/4'
'y+3/4, -x+3/4, z+3/4'
'x+1/2, y+1/2, z+1/2'
'-x+1, -y+1/2, z+1'
'-y+5/4, x+3/4, z+3/4'
'y+5/4, -x+5/4, z+5/4'
'-x, -y, -z'
'x-1/2, y, -z-1/2'
'y-3/4, -x-1/4, -z-1/4'
'-y-3/4, x-3/4, -z-3/4'
'-x+1/2, -y+1/2, -z+1/2'
'x, y+1/2, -z'
'y-1/4, -x+1/4, -z+1/4'
'-y-1/4, x-1/4, -z-1/4'

loop_
_atom_site_label
_atom_site_type_symbol
_atom_site_fract_x
_atom_site_fract_y
_atom_site_fract_z
_atom_site_U_iso_or_equiv
_atom_site_adp_type
_atom_site_occupancy
_atom_site_site_symmetry_order
_atom_site_calc_flag
_atom_site_refinement_flags_posn
_atom_site_refinement_flags_adp
_atom_site_refinement_flags_occupancy
_atom_site_disorder_assembly
_atom_site_disorder_group
Cu1 Cu 0.78802(2) 0.27830(2) 0.62470(5) 0.02600(18) Uani 1 1 d . . . . .
O1 O 0.72044(9) 0.28452(9) 0.6906(3) 0.0305(6) Uani 1 1 d . . . . .
O3 O 0.52517(9) 0.39417(9) 0.8029(3) 0.0308(6) Uani 1 1 d . . . . .
O4 O 0.58100(9) 0.42206(9) 0.6580(3) 0.0362(7) Uani 1 1 d . . . . .
N3 N 0.77080(11) 0.23013(11) 0.4799(3) 0.0292(7) Uani 1 1 d . . . . .
N1 N 0.81063(12) 0.32467(12) 0.7697(4) 0.0359(8) Uani 1 1 d . . . . .
N4 N 0.73384(13) 0.18928(13) 0.3142(4) 0.0410(9) Uani 1 1 d . . . . .
H4 H 0.7121 0.1807 0.2547 0.049 Uiso 1 1 calc R U . . .
C7 C 0.55475(12) 0.38918(12) 0.7021(4) 0.0239(8) Uani 1 1 d . . . . .
N2 N 0.81455(18) 0.38082(15) 0.9302(5) 0.0625(13) Uani 1 1 d . . . . .
H2 H 0.8061 0.4043 0.9834 0.075 Uiso 1 1 calc R U . . .
C3 C 0.60762(13) 0.33018(14) 0.5725(4) 0.0325(9) Uani 1 1 d . . . . .
H3A H 0.6066 0.3021 0.5119 0.039 Uiso 1 1 calc R U . . .
H3B H 0.6180 0.3567 0.5136 0.039 Uiso 1 1 calc R U . . .
C2 C 0.64431(13) 0.32211(15) 0.6886(4) 0.0335(9) Uani 1 1 d . . . . .
H2A H 0.6356 0.2941 0.7433 0.040 Uiso 1 1 calc R U . . .
H2B H 0.6442 0.3491 0.7533 0.040 Uiso 1 1 calc R U . . .
O2 O 0.70820(13) 0.33843(17) 0.5255(5) 0.0925(17) Uani 1 1 d D . . . .
C4 C 0.55669(13) 0.34062(13) 0.6260(4) 0.0296(8) Uani 1 1 d . . . . .
C1 C 0.69428(14) 0.31553(15) 0.6293(5) 0.0375(10) Uani 1 1 d . . . . .
C11 C 0.73186(14) 0.22644(15) 0.4026(4) 0.0356(9) Uani 1 1 d . . . . .
H11 H 0.7061 0.2472 0.4088 0.043 Uiso 1 1 calc R U . . .
C12 C 0.79926(16) 0.19275(16) 0.4371(5) 0.0429(11) Uani 1 1 d . . . . .
H12 H 0.8294 0.1860 0.4728 0.051 Uiso 1 1 calc R U . . .
C8 C 0.78740(18) 0.35875(16) 0.8340(6) 0.0516(13) Uani 1 1 d . . . . .
H8 H 0.7558 0.3666 0.8150 0.062 Uiso 1 1 calc R U . . .
C13 C 0.77650(16) 0.16749(17) 0.3355(5) 0.0482(12) Uani 1 1 d . . . . .
H13 H 0.7878 0.1405 0.2889 0.058 Uiso 1 1 calc R U . . .
C9 C 0.85548(18) 0.32493(17) 0.8303(5) 0.0487(12) Uani 1 1 d . . . . .
H9 H 0.8802 0.3044 0.8065 0.058 Uiso 1 1 calc R U . . .
C5 C 0.53905(17) 0.30120(15) 0.7241(7) 0.0573(15) Uani 1 1 d . . . . .
H5A H 0.5562 0.3023 0.8129 0.086 Uiso 1 1 calc R U . . .
H5B H 0.5441 0.2709 0.6792 0.086 Uiso 1 1 calc R U . . .
H5C H 0.5057 0.3055 0.7423 0.086 Uiso 1 1 calc R U . . .
C10 C 0.8576(2) 0.35964(19) 0.9291(6) 0.0584(14) Uani 1 1 d . . . . .
H10 H 0.8837 0.3675 0.9857 0.070 Uiso 1 1 calc R U . . .
C6 C 0.52380(16) 0.3454(2) 0.4942(6) 0.0596(15) Uani 1 1 d . . . . .
H6A H 0.4926 0.3551 0.5246 0.089 Uiso 1 1 calc R U . . .
H6B H 0.5217 0.3153 0.4460 0.089 Uiso 1 1 calc R U . . .
H6C H 0.5366 0.3688 0.4300 0.089 Uiso 1 1 calc R U . . .
O5 O 0.6951(2) 0.4259(2) 0.4228(7) 0.1119(19) Uani 1 1 d G . . . .
H5D H 0.7103 0.4495 0.3888 0.168 Uiso 1 1 d G U . . .
H5E H 0.7145 0.4065 0.4612 0.168 Uiso 1 1 d DG U . . .
O7 O 0.7388(2) 0.4573(3) 0.9351(8) 0.1206(19) Uani 1 1 d G . . . .
H7A H 0.7133 0.4559 0.8858 0.181 Uiso 1 1 d G U . . .
H7B H 0.7343 0.4805 0.9921 0.181 Uiso 1 1 d G U . . .
O6 O 0.6733(2) 0.4545(3) 0.7104(8) 0.133(2) Uani 1 1 d G . . . .
H6D H 0.6447 0.4472 0.7307 0.199 Uiso 1 1 d G U . . .
H6E H 0.6739 0.4554 0.6195 0.199 Uiso 1 1 d G U . . .

loop_
_atom_site_aniso_label
_atom_site_aniso_U_11
_atom_site_aniso_U_22
_atom_site_aniso_U_33
_atom_site_aniso_U_23
_atom_site_aniso_U_13
_atom_site_aniso_U_12
Cu1 0.0215(3) 0.0275(3) 0.0290(3) -0.0008(2) 0.00128(19) -0.00041(18)
O1 0.0239(13) 0.0319(14) 0.0357(15) 0.0022(12) -0.0006(11) 0.0069(11)
O3 0.0337(14) 0.0277(14) 0.0311(15) -0.0020(11) 0.0032(12) 0.0032(11)
O4 0.0342(15) 0.0267(14) 0.0476(18) 0.0077(13) -0.0023(13) -0.0030(12)
N3 0.0259(17) 0.0341(18) 0.0276(18) 0.0020(14) 0.0006(13) -0.0018(13)
N1 0.0387(19) 0.0330(18) 0.036(2) -0.0033(15) 0.0057(16) -0.0068(15)
N4 0.039(2) 0.046(2) 0.038(2) -0.0071(17) -0.0109(16) -0.0059(17)
C7 0.0230(18) 0.0219(18) 0.027(2) 0.0030(15) -0.0088(16) 0.0050(15)
N2 0.085(3) 0.048(2) 0.054(3) -0.023(2) 0.022(2) -0.030(2)
C3 0.030(2) 0.035(2) 0.033(2) -0.0027(17) 0.0031(17) 0.0067(16)
C2 0.028(2) 0.037(2) 0.035(2) 0.0056(18) 0.0021(17) 0.0133(17)
O2 0.051(2) 0.117(4) 0.109(4) 0.080(3) 0.036(2) 0.035(2)
C4 0.0244(18) 0.0275(19) 0.037(2) -0.0080(17) -0.0001(17) 0.0014(15)
C1 0.028(2) 0.040(2) 0.044(3) 0.012(2) 0.0055(19) 0.0092(17)
C11 0.032(2) 0.037(2) 0.038(3) 0.0026(19) -0.0016(18) 0.0002(17)
C12 0.036(2) 0.046(3) 0.047(3) -0.011(2) -0.006(2) 0.0103(19)
C8 0.052(3) 0.042(3) 0.061(3) -0.010(2) 0.013(2) -0.011(2)
C13 0.044(3) 0.047(3) 0.053(3) -0.020(2) -0.005(2) 0.007(2)
C9 0.052(3) 0.049(3) 0.045(3) -0.007(2) -0.008(2) -0.007(2)
C5 0.049(3) 0.027(2) 0.096(4) -0.002(2) 0.030(3) -0.005(2)
C10 0.072(4) 0.059(3) 0.044(3) -0.007(2) -0.007(3) -0.018(3)
C6 0.037(3) 0.076(4) 0.066(4) -0.036(3) -0.023(2) 0.012(2)
O5 0.129(4) 0.093(4) 0.114(5) 0.013(3) -0.052(4) -0.011(3)
O7 0.103(4) 0.124(5) 0.135(6) -0.010(4) 0.012(4) 0.030(4)
O6 0.066(3) 0.161(6) 0.171(6) -0.030(6) -0.006(4) -0.036(4)

loop_
_atom_type_symbol
_atom_type_description
_atom_type_scat_dispersion_real
_atom_type_scat_dispersion_imag
_atom_type_scat_source
C C 0.0033 0.0016 'International Tables Vol C Tables 4.2.6.8 and 6.1.1.4'
H H 0.0000 0.0000 'International Tables Vol C Tables 4.2.6.8 and 6.1.1.4'
Cu Cu 0.3201 1.2651 'International Tables Vol C Tables 4.2.6.8 and 6.1.1.4'
N N 0.0061 0.0033 'International Tables Vol C Tables 4.2.6.8 and 6.1.1.4'
O O 0.0106 0.0060 'International Tables Vol C Tables 4.2.6.8 and 6.1.1.4'

loop_
_geom_angle_atom_site_label_1
_geom_angle_atom_site_label_2
_geom_angle_atom_site_label_3
_geom_angle
_geom_angle_site_symmetry_1
_geom_angle_site_symmetry_3
_geom_angle_publ_flag
O1 Cu1 O3 177.12(11) . 7_544 ?
N3 Cu1 O1 92.21(12) . . ?
N3 Cu1 O3 88.47(12) . 7_544 ?
N3 Cu1 N1 175.38(14) . . ?
N1 Cu1 O1 92.06(13) . . ?
N1 Cu1 O3 87.35(13) . 7_544 ?
C1 O1 Cu1 117.8(3) . . ?
C7 O3 Cu1 108.9(2) . 8_454 ?
C11 N3 Cu1 129.4(3) . . ?
C11 N3 C12 105.2(3) . . ?
C12 N3 Cu1 125.4(3) . . ?
C8 N1 Cu1 129.5(3) . . ?
C8 N1 C9 105.3(4) . . ?
C9 N1 Cu1 125.1(3) . . ?
C11 N4 H4 126.3 . . ?
C11 N4 C13 107.4(4) . . ?
C13 N4 H4 126.3 . . ?
O3 C7 C4 117.8(3) . . ?
O4 C7 O3 123.4(3) . . ?
O4 C7 C4 118.7(3) . . ?
C8 N2 H2 126.2 . . ?
C8 N2 C10 107.7(4) . . ?
C10 N2 H2 126.2 . . ?
H3A C3 H3B 107.5 . . ?
C2 C3 H3A 108.5 . . ?
C2 C3 H3B 108.5 . . ?
C2 C3 C4 115.3(3) . . ?
C4 C3 H3A 108.5 . . ?
C4 C3 H3B 108.5 . . ?
C3 C2 H2A 109.1 . . ?
C3 C2 H2B 109.1 . . ?
C3 C2 C1 112.6(3) . . ?
H2A C2 H2B 107.8 . . ?
C1 C2 H2A 109.1 . . ?
C1 C2 H2B 109.1 . . ?
C7 C4 C3 110.5(3) . . ?
C7 C4 C6 105.7(3) . . ?
C3 C4 C6 108.2(3) . . ?
C5 C4 C7 110.8(3) . . ?
C5 C4 C3 111.0(3) . . ?
C5 C4 C6 110.5(4) . . ?
O1 C1 C2 116.8(4) . . ?
O2 C1 O1 122.0(4) . . ?
O2 C1 C2 121.2(4) . . ?
N3 C11 N4 111.6(4) . . ?
N3 C11 H11 124.2 . . ?
N4 C11 H11 124.2 . . ?
N3 C12 H12 125.3 . . ?
C13 C12 N3 109.3(4) . . ?
C13 C12 H12 125.3 . . ?
N1 C8 N2 111.5(5) . . ?
N1 C8 H8 124.3 . . ?
N2 C8 H8 124.3 . . ?
N4 C13 H13 126.8 . . ?
C12 C13 N4 106.5(4) . . ?
C12 C13 H13 126.8 . . ?
N1 C9 H9 125.5 . . ?
C10 C9 N1 109.1(5) . . ?
C10 C9 H9 125.5 . . ?
C4 C5 H5A 109.5 . . ?
C4 C5 H5B 109.5 . . ?
C4 C5 H5C 109.5 . . ?
H5A C5 H5B 109.5 . . ?
H5A C5 H5C 109.5 . . ?
H5B C5 H5C 109.5 . . ?
N2 C10 H10 126.7 . . ?
C9 C10 N2 106.5(5) . . ?
C9 C10 H10 126.7 . . ?
C4 C6 H6A 109.5 . . ?
C4 C6 H6B 109.5 . . ?
C4 C6 H6C 109.5 . . ?
H6A C6 H6B 109.5 . . ?
H6A C6 H6C 109.5 . . ?
H6B C6 H6C 109.5 . . ?
H5D O5 H5E 109.5 . . ?
H7A O7 H7B 104.6 . . ?
H6D O6 H6E 104.5 . . ?

loop_
_geom_bond_atom_site_label_1
_geom_bond_atom_site_label_2
_geom_bond_distance
_geom_bond_site_symmetry_2
_geom_bond_publ_flag
Cu1 O1 2.002(3) . ?
Cu1 O3 2.020(3) 7_544 ?
Cu1 N3 1.973(3) . ?
Cu1 N1 1.983(3) . ?
O1 C1 1.275(5) . ?
O3 Cu1 2.020(3) 8_454 ?
O3 C7 1.263(4) . ?
O4 C7 1.251(4) . ?
N3 C11 1.314(5) . ?
N3 C12 1.378(5) . ?
N1 C8 1.304(6) . ?
N1 C9 1.380(6) . ?
N4 H4 0.8600 . ?
N4 C11 1.331(5) . ?
N4 C13 1.359(6) . ?
C7 C4 1.539(5) . ?
N2 H2 0.8600 . ?
N2 C8 1.331(6) . ?
N2 C10 1.348(7) . ?
C3 H3A 0.9700 . ?
C3 H3B 0.9700 . ?
C3 C2 1.513(5) . ?
C3 C4 1.543(5) . ?
C2 H2A 0.9700 . ?
C2 H2B 0.9700 . ?
C2 C1 1.519(5) . ?
O2 C1 1.228(5) . ?
C4 C5 1.520(6) . ?
C4 C6 1.545(6) . ?
C11 H11 0.9300 . ?
C12 H12 0.9300 . ?
C12 C13 1.346(6) . ?
C8 H8 0.9300 . ?
C13 H13 0.9300 . ?
C9 H9 0.9300 . ?
C9 C10 1.344(7) . ?
C5 H5A 0.9600 . ?
C5 H5B 0.9600 . ?
C5 H5C 0.9600 . ?
C10 H10 0.9300 . ?
C6 H6A 0.9600 . ?
C6 H6B 0.9600 . ?
C6 H6C 0.9600 . ?
O5 H5D 0.8492 . ?
O5 H5E 0.8495 . ?
O7 H7A 0.8501 . ?
O7 H7B 0.8494 . ?
O6 H6D 0.8498 . ?
O6 H6E 0.8498 . ?

loop_
_geom_hbond_atom_site_label_D
_geom_hbond_atom_site_label_H
_geom_hbond_atom_site_label_A
_geom_hbond_distance_DH
_geom_hbond_distance_HA
_geom_hbond_distance_DA
_geom_hbond_angle_DHA
_geom_hbond_site_symmetry_A
N4 H4 O4 0.86 1.92 2.765(4) 167.4 11_666
N2 H2 O5 0.86 2.17 2.909(7) 144.4 7_545
O5 H5E O2 0.85 2.01 2.662(7) 132.8 .
O7 H7A O6 0.85 1.99 2.792(10) 157.2 .
O7 H7B O7 0.85 2.14 2.919(6) 153.0 8_454
O6 H6D O4 0.85 2.04 2.789(6) 146.8 .
O6 H6E O5 0.85 2.10 2.870(10) 150.3 .

loop_
_geom_torsion_atom_site_label_1
_geom_torsion_atom_site_label_2
_geom_torsion_atom_site_label_3
_geom_torsion_atom_site_label_4
_geom_torsion
_geom_torsion_site_symmetry_1
_geom_torsion_site_symmetry_2
_geom_torsion_site_symmetry_3
_geom_torsion_site_symmetry_4
_geom_torsion_publ_flag
Cu1 O1 C1 C2 -175.6(3) . . . . ?
Cu1 O1 C1 O2 5.9(6) . . . . ?
Cu1 O3 C7 O4 0.1(4) 8_454 . . . ?
Cu1 O3 C7 C4 -177.1(2) 8_454 . . . ?
Cu1 N3 C11 N4 178.9(3) . . . . ?
Cu1 N3 C12 C13 -179.1(3) . . . . ?
Cu1 N1 C8 N2 176.9(3) . . . . ?
Cu1 N1 C9 C10 -176.9(3) . . . . ?
O3 C7 C4 C3 -148.7(3) . . . . ?
O3 C7 C4 C5 -25.2(5) . . . . ?
O3 C7 C4 C6 94.4(4) . . . . ?
O4 C7 C4 C3 34.0(5) . . . . ?
O4 C7 C4 C5 157.5(4) . . . . ?
O4 C7 C4 C6 -82.9(4) . . . . ?
N3 C12 C13 N4 0.3(6) . . . . ?
N1 C9 C10 N2 0.0(6) . . . . ?
C3 C2 C1 O1 -141.3(4) . . . . ?
C3 C2 C1 O2 37.3(6) . . . . ?
C2 C3 C4 C7 67.4(4) . . . . ?
C2 C3 C4 C5 -55.9(5) . . . . ?
C2 C3 C4 C6 -177.3(4) . . . . ?
C4 C3 C2 C1 -175.9(3) . . . . ?
C11 N3 C12 C13 -0.2(5) . . . . ?
C11 N4 C13 C12 -0.3(5) . . . . ?
C12 N3 C11 N4 0.1(5) . . . . ?
C8 N1 C9 C10 -0.3(5) . . . . ?
C8 N2 C10 C9 0.3(6) . . . . ?
C13 N4 C11 N3 0.1(5) . . . . ?
C9 N1 C8 N2 0.5(5) . . . . ?
C10 N2 C8 N1 -0.5(6) . . . . ?
